data_4075320
loop_
_publ_author_name
'Suzaki, Yuji'
'Osakada, Kohtaro'

_publ_section_title
;
 Chemical Properties of Mononuclear and Dinuclear Phenylplatinum(II)
 Hydroxo Complexes with Cod Ligands. Transmetalation of Arylboronic Acids,
 Coupling of the Phenyl Ligands, and Carbonylation
;
_journal_issue 13
_journal_name_full Organometallics
_journal_page_first 3251
_journal_paper_doi 10.1021/om060206u
_journal_volume 25
_journal_year 2006
_chemical_formula_moiety 'C15 H17 I O Pt '
_chemical_formula_sum 'C15 H17 I O Pt'
_chemical_formula_weight 535.29
_space_group_IT_number 14
_symmetry_cell_setting monoclinic
_symmetry_Int_Tables_number 14
_symmetry_space_group_name_Hall '-P 2yn'
_symmetry_space_group_name_H-M 'P 1 21/n 1'
_cell_angle_alpha 90.0000
_cell_angle_beta 92.9672(14)
_cell_angle_gamma 90.0000
_cell_formula_units_Z 4
_cell_length_a 8.8868(10)
_cell_length_b 12.4139(14)
_cell_length_c 13.2544(16)
_cell_measurement_reflns_used 4313
_cell_measurement_temperature 113.1
_cell_measurement_theta_max 27.5
_cell_measurement_theta_min 3.1
_cell_volume 1460.3(3)
_computing_cell_refinement CrystalClear
_computing_data_collection CrystalClear
_computing_data_reduction CrystalStructure
_computing_publication_material 'CrystalStructure 3.7.0'
_computing_structure_refinement CRYSTALS
_computing_structure_solution SIR92
_diffrn_detector_area_resol_mean 7.31
_diffrn_measured_fraction_theta_full 0.976
_diffrn_measured_fraction_theta_max 0.976
_diffrn_measurement_device_type 'Rigaku Saturn'
_diffrn_measurement_method \w
_diffrn_radiation_type 'Mo K\a'
_diffrn_radiation_wavelength 0.71070
_diffrn_reflns_av_R_equivalents 0.042
_diffrn_reflns_limit_h_max 11
_diffrn_reflns_limit_h_min -11
_diffrn_reflns_limit_k_max 16
_diffrn_reflns_limit_k_min -15
_diffrn_reflns_limit_l_max 17
_diffrn_reflns_limit_l_min -17
_diffrn_reflns_number 9990
_diffrn_reflns_theta_full 27.47
_diffrn_reflns_theta_max 27.47
_exptl_absorpt_coefficient_mu 11.672
_exptl_absorpt_correction_T_max 0.000
_exptl_absorpt_correction_T_min 0.000
_exptl_absorpt_correction_type none
_exptl_crystal_colour yellow
_exptl_crystal_density_diffrn 2.435
_exptl_crystal_density_method 'not measured'
_exptl_crystal_description block
_exptl_crystal_F_000 984.00
_exptl_crystal_size_max 0.40
_exptl_crystal_size_mid 0.40
_exptl_crystal_size_min 0.20
_refine_diff_density_max 19.20
_refine_diff_density_min -18.60
_refine_ls_extinction_method none
_refine_ls_goodness_of_fit_ref 1.018
_refine_ls_hydrogen_treatment refall
_refine_ls_number_parameters 180
_refine_ls_number_reflns 3229
_refine_ls_R_factor_gt 0.0271
_refine_ls_shift/su_max 0.0000
_refine_ls_structure_factor_coef F
_refine_ls_weighting_details 'w = 1/[0.0005Fo^2^ + 1.0000\s(Fo^2^)]'
_refine_ls_weighting_scheme calc
_refine_ls_wR_factor_ref 0.0412
_reflns_number_gt 3111
_reflns_number_total 3269
_reflns_threshold_expression F^2^>2.0\s(F^2^)
_cod_data_source_file om060206usi20060303_034538.cif
_cod_data_source_block form2
_cod_original_formula_sum 'C15 H17 I O Pt '
_cod_database_code 4075320

loop_
_symmetry_equiv_pos_site_id
_symmetry_equiv_pos_as_xyz
1 +X,+Y,+Z
2 1/2-X,1/2+Y,1/2-Z
3 -X,-Y,-Z
4 1/2+X,1/2-Y,1/2+Z

loop_
_atom_site_label
_atom_site_type_symbol
_atom_site_fract_x
_atom_site_fract_y
_atom_site_fract_z
_atom_site_U_iso_or_equiv
_atom_site_adp_type
_atom_site_occupancy
_atom_site_symmetry_multiplicity
_atom_site_calc_flag
_atom_site_refinement_flags
Pt(1) Pt 0.15249(2) 0.168280(10) 0.136470(10) 0.00841(5) Uani 1.00 1 d .
I(1) I -0.04006(3) 0.01892(2) 0.18204(2) 0.01671(8) Uani 1.00 1 d .
O(1) O 0.0080(4) 0.3242(2) 0.2519(2) 0.0214(9) Uani 1.00 1 d .
C(1) C -0.0015(5) 0.2821(3) 0.1701(3) 0.0155(11) Uani 1.00 1 d .
C(2) C -0.1155(4) 0.3157(3) 0.0907(3) 0.0109(10) Uani 1.00 1 d .
C(3) C -0.1409(4) 0.2575(3) 0.0007(3) 0.0150(10) Uani 1.00 1 d .
C(4) C -0.2485(5) 0.2925(4) -0.0727(3) 0.0229(12) Uani 1.00 1 d .
C(5) C -0.3276(5) 0.3869(4) -0.0573(4) 0.0251(13) Uani 1.00 1 d .
C(6) C -0.3029(5) 0.4441(4) 0.0330(4) 0.0230(12) Uani 1.00 1 d .
C(7) C -0.1976(5) 0.4087(3) 0.1068(3) 0.0167(11) Uani 1.00 1 d .
C(8) C 0.3581(5) 0.0520(3) 0.1510(4) 0.0172(11) Uani 1.00 1 d .
C(9) C 0.3162(5) 0.0547(3) 0.0524(3) 0.0165(11) Uani 1.00 1 d .
C(10) C 0.3874(5) 0.1185(4) -0.0285(3) 0.0175(11) Uani 1.00 1 d .
C(11) C 0.3092(5) 0.2279(4) -0.0506(3) 0.0173(11) Uani 1.00 1 d .
C(12) C 0.2574(5) 0.2854(3) 0.0427(3) 0.0148(11) Uani 1.00 1 d .
C(13) C 0.3341(5) 0.2865(3) 0.1386(3) 0.0142(10) Uani 1.00 1 d .
C(14) C 0.4877(5) 0.2377(3) 0.1641(4) 0.0190(11) Uani 1.00 1 d .
C(15) C 0.4823(5) 0.1198(4) 0.2034(3) 0.0182(11) Uani 1.00 1 d .
H(1) H -0.0843 0.1943 -0.0113 0.018 Uiso 1.00 1 c R
H(2) H -0.2683 0.2522 -0.1328 0.027 Uiso 1.00 1 c R
H(3) H -0.3986 0.4126 -0.1077 0.030 Uiso 1.00 1 c R
H(4) H -0.3568 0.5090 0.0432 0.028 Uiso 1.00 1 c R
H(5) H -0.1830 0.4477 0.1681 0.020 Uiso 1.00 1 c R
H(6) H 0.3390 -0.0141 0.1841 0.021 Uiso 1.00 1 c R
H(7) H 0.2700 -0.0101 0.0286 0.020 Uiso 1.00 1 c R
H(8) H 0.4895 0.1318 -0.0074 0.021 Uiso 1.00 1 c R
H(9) H 0.3837 0.0772 -0.0890 0.021 Uiso 1.00 1 c R
H(10) H 0.3777 0.2735 -0.0830 0.021 Uiso 1.00 1 c R
H(11) H 0.2232 0.2155 -0.0946 0.021 Uiso 1.00 1 c R
H(12) H 0.1977 0.3476 0.0284 0.018 Uiso 1.00 1 c R
H(13) H 0.3140 0.3491 0.1769 0.017 Uiso 1.00 1 c R
H(14) H 0.5434 0.2384 0.1049 0.023 Uiso 1.00 1 c R
H(15) H 0.5377 0.2808 0.2147 0.023 Uiso 1.00 1 c R
H(16) H 0.4660 0.1221 0.2736 0.022 Uiso 1.00 1 c R
H(17) H 0.5764 0.0863 0.1931 0.022 Uiso 1.00 1 c R

loop_
_atom_site_aniso_label
_atom_site_aniso_U_11
_atom_site_aniso_U_22
_atom_site_aniso_U_33
_atom_site_aniso_U_12
_atom_site_aniso_U_13
_atom_site_aniso_U_23
Pt(1) 0.00828(12) 0.00733(12) 0.00987(12) 0.00031(5) 0.00298(8) 0.00054(5)
I(1) 0.01630(17) 0.01680(17) 0.01711(18) -0.00676(11) 0.00153(12) 0.00518(11)
O(1) 0.0222(19) 0.028(2) 0.0138(18) 0.0062(13) -0.0008(15) -0.0083(13)
C(1) 0.019(2) 0.017(2) 0.010(2) -0.0127(17) -0.0056(17) 0.0038(17)
C(2) 0.0040(19) 0.014(2) 0.015(2) 0.0026(14) 0.0048(16) 0.0048(16)
C(3) 0.0100(19) 0.018(2) 0.017(2) 0.0032(16) 0.0029(16) 0.0012(18)
C(4) 0.019(2) 0.037(3) 0.013(2) -0.004(2) -0.0016(18) 0.001(2)
C(5) 0.017(2) 0.035(3) 0.023(2) 0.002(2) -0.0002(19) 0.018(2)
C(6) 0.016(2) 0.021(2) 0.032(2) 0.0054(19) 0.003(2) 0.011(2)
C(7) 0.016(2) 0.017(2) 0.018(2) 0.0003(17) 0.0015(17) -0.0015(18)
C(8) 0.014(2) 0.012(2) 0.026(2) 0.0017(16) 0.0012(18) 0.0006(18)
C(9) 0.014(2) 0.011(2) 0.026(2) 0.0032(16) 0.0103(18) -0.0075(18)
C(10) 0.016(2) 0.019(2) 0.018(2) -0.0001(18) 0.0086(17) -0.0059(18)
C(11) 0.018(2) 0.019(2) 0.016(2) 0.0018(18) 0.0099(18) 0.0032(18)
C(12) 0.017(2) 0.009(2) 0.019(2) -0.0031(16) 0.0067(17) 0.0044(17)
C(13) 0.013(2) 0.007(2) 0.023(2) -0.0032(15) 0.0086(17) -0.0042(17)
C(14) 0.016(2) 0.013(2) 0.028(2) -0.0023(17) 0.0030(19) -0.0024(19)
C(15) 0.015(2) 0.019(2) 0.021(2) 0.0023(18) -0.0006(17) -0.0016(19)

loop_
_atom_type_symbol
_atom_type_description
_atom_type_scat_dispersion_real
_atom_type_scat_dispersion_imag
_atom_type_scat_source
C C 0.003 0.002
;
International Tables for Crystallography
(1992, Vol. C, Tables 4.2.6.8 and 6.1.1.4)
;
H H 0.000 0.000
;
International Tables for Crystallography
(1992, Vol. C, Table 6.1.1.4)
;
I I -0.474 1.812
;
International Tables for Crystallography
(1992, Vol. C, Tables 4.2.6.8 and 6.1.1.4)
;
O O 0.011 0.006
;
International Tables for Crystallography
(1992, Vol. C, Tables 4.2.6.8 and 6.1.1.4)
;
Pt Pt -1.703 8.390
;
International Tables for Crystallography
(1992, Vol. C, Tables 4.2.6.8 and 6.1.1.4)
;

loop_
_geom_angle_atom_site_label_1
_geom_angle_atom_site_label_2
_geom_angle_atom_site_label_3
_geom_angle
_geom_angle_publ_flag
I(1) Pt(1) C(1) 89.21(13) no
I(1) Pt(1) C(8) 93.53(11) no
I(1) Pt(1) C(9) 96.48(11) no
I(1) Pt(1) C(12) 156.79(12) no
I(1) Pt(1) C(13) 165.23(12) no
C(1) Pt(1) C(8) 161.26(18) no
C(1) Pt(1) C(9) 164.21(17) no
C(1) Pt(1) C(12) 88.50(18) no
C(1) Pt(1) C(13) 92.03(17) no
C(8) Pt(1) C(9) 33.32(17) no
C(8) Pt(1) C(12) 96.01(17) no
C(8) Pt(1) C(13) 80.72(16) no
C(9) Pt(1) C(12) 80.46(17) no
C(9) Pt(1) C(13) 86.22(16) no
C(12) Pt(1) C(13) 37.98(17) no
Pt(1) C(1) O(1) 118.9(3) no
Pt(1) C(1) C(2) 118.9(3) no
O(1) C(1) C(2) 122.0(4) no
C(1) C(2) C(3) 122.1(4) no
C(1) C(2) C(7) 118.1(4) no
C(3) C(2) C(7) 119.8(4) no
C(2) C(3) C(4) 120.4(4) no
C(3) C(4) C(5) 119.6(4) no
C(4) C(5) C(6) 119.7(4) no
C(5) C(6) C(7) 120.8(4) no
C(2) C(7) C(6) 119.7(4) no
Pt(1) C(8) C(9) 74.1(2) no
Pt(1) C(8) C(15) 104.0(3) no
C(9) C(8) C(15) 126.0(4) no
Pt(1) C(9) C(8) 72.5(2) no
Pt(1) C(9) C(10) 108.5(3) no
C(8) C(9) C(10) 127.2(4) no
C(9) C(10) C(11) 113.4(3) no
C(10) C(11) C(12) 114.2(3) no
Pt(1) C(12) C(11) 108.1(2) no
Pt(1) C(12) C(13) 72.0(2) no
C(11) C(12) C(13) 125.8(4) no
Pt(1) C(13) C(12) 70.1(2) no
Pt(1) C(13) C(14) 113.0(3) no
C(12) C(13) C(14) 125.8(4) no
C(13) C(14) C(15) 114.1(3) no
C(8) C(15) C(14) 113.7(3) no
C(2) C(3) H(1) 120.4 no
C(4) C(3) H(1) 119.3 no
C(3) C(4) H(2) 120.7 no
C(5) C(4) H(2) 119.7 no
C(4) C(5) H(3) 120.3 no
C(6) C(5) H(3) 120.0 no
C(5) C(6) H(4) 119.6 no
C(7) C(6) H(4) 119.6 no
C(2) C(7) H(5) 120.4 no
C(6) C(7) H(5) 119.9 no
Pt(1) C(8) H(6) 114.5 no
C(9) C(8) H(6) 115.1 no
C(15) C(8) H(6) 114.2 no
Pt(1) C(9) H(7) 113.5 no
C(8) C(9) H(7) 113.4 no
C(10) C(9) H(7) 113.6 no
C(9) C(10) H(8) 108.2 no
C(9) C(10) H(9) 108.8 no
C(11) C(10) H(8) 108.4 no
C(11) C(10) H(9) 108.6 no
H(8) C(10) H(9) 109.5 no
C(10) C(11) H(10) 108.4 no
C(10) C(11) H(11) 108.2 no
C(12) C(11) H(10) 108.5 no
C(12) C(11) H(11) 108.0 no
H(10) C(11) H(11) 109.5 no
Pt(1) C(12) H(12) 114.1 no
C(11) C(12) H(12) 114.1 no
C(13) C(12) H(12) 114.2 no
Pt(1) C(13) H(13) 113.4 no
C(12) C(13) H(13) 113.2 no
C(14) C(13) H(13) 113.6 no
C(13) C(14) H(14) 108.3 no
C(13) C(14) H(15) 108.4 no
C(15) C(14) H(14) 108.1 no
C(15) C(14) H(15) 108.4 no
H(14) C(14) H(15) 109.5 no
C(8) C(15) H(16) 108.5 no
C(8) C(15) H(17) 108.4 no
C(14) C(15) H(16) 108.0 no
C(14) C(15) H(17) 108.8 no
H(16) C(15) H(17) 109.5 no

loop_
_geom_bond_atom_site_label_1
_geom_bond_atom_site_label_2
_geom_bond_distance
_geom_bond_publ_flag
Pt(1) I(1) 2.6149(3) yes
Pt(1) C(1) 2.032(4) yes
Pt(1) C(8) 2.329(4) yes
Pt(1) C(9) 2.348(4) yes
Pt(1) C(12) 2.156(4) yes
Pt(1) C(13) 2.181(4) yes
O(1) C(1) 1.203(5) yes
C(1) C(2) 1.483(6) no
C(2) C(3) 1.403(6) no
C(2) C(7) 1.387(6) no
C(3) C(4) 1.397(6) no
C(4) C(5) 1.387(8) no
C(5) C(6) 1.399(7) no
C(6) C(7) 1.390(6) no
C(8) C(9) 1.341(7) no
C(8) C(15) 1.526(6) no
C(9) C(10) 1.499(7) no
C(10) C(11) 1.548(6) no
C(11) C(12) 1.519(6) no
C(12) C(13) 1.411(6) no
C(13) C(14) 1.515(6) no
C(14) C(15) 1.554(7) no
C(3) H(1) 0.950 no
C(4) H(2) 0.950 no
C(5) H(3) 0.950 no
C(6) H(4) 0.950 no
C(7) H(5) 0.950 no
C(8) H(6) 0.950 no
C(9) H(7) 0.950 no
C(10) H(8) 0.950 no
C(10) H(9) 0.950 no
C(11) H(10) 0.950 no
C(11) H(11) 0.950 no
C(12) H(12) 0.950 no
C(13) H(13) 0.950 no
C(14) H(14) 0.950 no
C(14) H(15) 0.950 no
C(15) H(16) 0.950 no
C(15) H(17) 0.950 no
